data_2012952
loop_
_publ_author_name
'Anwar Usman'
'Ibrahim Abdul Razak'
'Suchada Chantrapromma'
'Hoong-Kun Fun'
'A. Sreekanth'
'S. Sivakumar'
'M. R. Pratapchandra Kurup'

_publ_section_title
;
 Bis[1-(pyridin-2-yl)ethanone-\k<i>N</i>
 4-phenylthiosemicarbazonato-\k^2^<i>N</i>^4^,<i>S</i>]manganese(II)
;
_journal_issue 9
_journal_name_full 'Acta Crystallographica Section C'
_journal_page_first m461
_journal_page_last m463
_journal_paper_doi 10.1107/S0108270102011976
_journal_volume 58
_journal_year 2002
_chemical_formula_iupac '[Mn (C14 H13 N4 S1)2]'
_chemical_formula_moiety 'C28 H26 Mn N8 S2'
_chemical_formula_sum 'C28 H26 Mn N8 S2'
_chemical_formula_weight 593.63
_chemical_name_systematic
;
Bis(1-pyridin-2-ylethanone-\kN
4-phenylthiosemicarbazonato-\k^2^N^4^,S)manganese(II)
;
_space_group_IT_number 15
_symmetry_cell_setting monoclinic
_symmetry_space_group_name_Hall '-C 2yc'
_symmetry_space_group_name_H-M 'C 1 2/c 1'
_atom_sites_solution_hydrogens geom
_atom_sites_solution_primary direct
_atom_sites_solution_secondary difmap
_audit_creation_method SHELXL-97
_cell_angle_alpha 90.00
_cell_angle_beta 96.4270(10)
_cell_angle_gamma 90.00
_cell_formula_units_Z 4
_cell_length_a 13.58970(10)
_cell_length_b 18.79680(10)
_cell_length_c 10.96880(10)
_cell_measurement_reflns_used 5869
_cell_measurement_temperature 183(2)
_cell_measurement_theta_max 28.31
_cell_measurement_theta_min 2.51
_cell_volume 2784.29(4)
_computing_cell_refinement 'SAINT (Siemens, 1996)'
_computing_data_collection 'SMART (Siemens, 1996)'
_computing_data_reduction SAINT
_computing_molecular_graphics SHELXTL
_computing_publication_material
;
SHELXTL, PARST (Nardelli, 1995) and PLATON (Spek, 1990)
;
_computing_structure_refinement SHELXTL
_computing_structure_solution 'SHELXTL (Sheldrick, 1997)'
_diffrn_ambient_temperature 183(2)
_diffrn_detector_area_resol_mean 8.33
_diffrn_measured_fraction_theta_full 0.979
_diffrn_measured_fraction_theta_max 0.979
_diffrn_measurement_device_type
;
Siemens SMART CCD area-detector
;
_diffrn_measurement_method \w
_diffrn_radiation_monochromator graphite
_diffrn_radiation_source 'fine-focus sealed tube'
_diffrn_radiation_type MoK\a
_diffrn_radiation_wavelength 0.71073
_diffrn_reflns_av_R_equivalents 0.0899
_diffrn_reflns_av_sigmaI/netI 0.1085
_diffrn_reflns_limit_h_max 17
_diffrn_reflns_limit_h_min -10
_diffrn_reflns_limit_k_max 24
_diffrn_reflns_limit_k_min -24
_diffrn_reflns_limit_l_max 14
_diffrn_reflns_limit_l_min -14
_diffrn_reflns_number 8419
_diffrn_reflns_theta_full 28.26
_diffrn_reflns_theta_max 28.26
_diffrn_reflns_theta_min 2.51
_diffrn_standards_decay_% negligible
_diffrn_standards_interval_count none
_diffrn_standards_number 0
_exptl_absorpt_coefficient_mu 0.658
_exptl_absorpt_correction_T_max 0.9021
_exptl_absorpt_correction_T_min 0.8581
_exptl_absorpt_correction_type empirical
_exptl_absorpt_process_details '(SADABS; Sheldrick, 1996)'
_exptl_crystal_colour brown
_exptl_crystal_density_diffrn 1.416
_exptl_crystal_density_method 'not measured'
_exptl_crystal_description block
_exptl_crystal_F_000 1228
_exptl_crystal_size_max 0.24
_exptl_crystal_size_mid 0.20
_exptl_crystal_size_min 0.16
_refine_diff_density_max 0.753
_refine_diff_density_min -1.342
_refine_ls_extinction_method none
_refine_ls_goodness_of_fit_ref 0.977
_refine_ls_hydrogen_treatment mixed
_refine_ls_matrix_type full
_refine_ls_number_parameters 182
_refine_ls_number_reflns 3381
_refine_ls_number_restraints 0
_refine_ls_restrained_S_all 0.977
_refine_ls_R_factor_all 0.0738
_refine_ls_R_factor_gt 0.0496
_refine_ls_shift/su_max <0.001
_refine_ls_shift/su_mean 0.000
_refine_ls_structure_factor_coef Fsqd
_refine_ls_weighting_details 'calc w = 1/[\s^2^(Fo^2^)+(0.0641P)^2^] where P = (Fo^2^+2Fc^2^)/3'
_refine_ls_weighting_scheme calc
_refine_ls_wR_factor_gt 0.1241
_refine_ls_wR_factor_ref 0.1450
_reflns_number_gt 2456
_reflns_number_total 3381
_reflns_threshold_expression I>2\s(I)
_cod_data_source_file sk1569.cif
_cod_data_source_block I
_cod_original_sg_symbol_H-M 'C 2/c'
_cod_database_code 2012952
_cod_database_fobs_code 2012952

loop_
_symmetry_equiv_pos_as_xyz
'x, y, z'
'-x, y, -z+1/2'
'x+1/2, y+1/2, z'
'-x+1/2, y+1/2, -z+1/2'
'-x, -y, -z'
'x, -y, z-1/2'
'-x+1/2, -y+1/2, -z'
'x+1/2, -y+1/2, z-1/2'

loop_
_atom_site_label
_atom_site_fract_x
_atom_site_fract_y
_atom_site_fract_z
_atom_site_U_iso_or_equiv
_atom_site_adp_type
_atom_site_calc_flag
_atom_site_refinement_flags
_atom_site_occupancy
_atom_site_disorder_assembly
_atom_site_disorder_group
_atom_site_type_symbol
Mn1 0.0000 0.18600(3) 0.7500 0.01431(17) Uani d S 1 . . Mn
N1 0.09372(16) 0.26856(11) 0.8594(2) 0.0169(5) Uani d . 1 . . N
N2 0.14513(16) 0.19602(11) 0.6694(2) 0.0136(4) Uani d . 1 . . N
N3 0.17098(16) 0.15613(11) 0.57195(19) 0.0150(5) Uani d . 1 . . N
C1 0.0645(2) 0.30444(15) 0.9536(3) 0.0232(6) Uani d . 1 . . C
H1 0.0012 0.2963 0.9752 0.028 Uiso calc R 1 . . H
C2 0.1242(2) 0.35322(16) 1.0207(3) 0.0270(7) Uani d . 1 . . C
H2 0.1008 0.3781 1.0848 0.032 Uiso calc R 1 . . H
C3 0.2191(2) 0.36450(16) 0.9912(3) 0.0274(7) Uani d . 1 . . C
H3 0.2605 0.3973 1.0348 0.033 Uiso calc R 1 . . H
C4 0.2518(2) 0.32612(15) 0.8956(3) 0.0219(6) Uani d . 1 . . C
H4 0.3160 0.3320 0.8756 0.026 Uiso calc R 1 . . H
C5 0.18743(19) 0.27872(13) 0.8299(2) 0.0147(5) Uani d . 1 . . C
C6 0.21475(19) 0.23553(13) 0.7240(2) 0.0145(5) Uani d . 1 . . C
C7 0.3175(2) 0.23835(16) 0.6859(3) 0.0240(6) Uani d . 1 . . C
H7A 0.3376 0.1914 0.6648 0.036 Uiso calc R 1 . . H
H7B 0.3625 0.2564 0.7524 0.036 Uiso calc R 1 . . H
H7C 0.3180 0.2691 0.6161 0.036 Uiso calc R 1 . . H
S1 -0.01753(5) 0.10103(4) 0.57191(7) 0.02047(19) Uani d . 1 . . S
C8 0.09992(19) 0.11305(13) 0.5263(2) 0.0147(5) Uani d . 1 . . C
N4 0.11774(18) 0.07022(13) 0.4299(2) 0.0199(5) Uani d . 1 . . N
C9 0.2038(2) 0.05697(14) 0.3732(2) 0.0160(5) Uani d . 1 . . C
C10 0.1929(2) 0.00808(15) 0.2760(3) 0.0224(6) Uani d . 1 . . C
H10 0.1312 -0.0123 0.2532 0.027 Uiso calc R 1 . . H
C11 0.2721(2) -0.01038(15) 0.2134(3) 0.0257(7) Uani d . 1 . . C
H11 0.2634 -0.0423 0.1484 0.031 Uiso calc R 1 . . H
C12 0.3641(2) 0.01885(16) 0.2480(3) 0.0266(7) Uani d . 1 . . C
H12 0.4179 0.0062 0.2071 0.032 Uiso calc R 1 . . H
C13 0.3761(2) 0.06757(15) 0.3446(3) 0.0249(6) Uani d . 1 . . C
H13 0.4383 0.0869 0.3682 0.030 Uiso calc R 1 . . H
C14 0.2963(2) 0.08753(15) 0.4061(3) 0.0203(6) Uani d . 1 . . C
H14 0.3047 0.1211 0.4687 0.024 Uiso calc R 1 . . H
H4A 0.074(2) 0.0387(16) 0.421(3) 0.019(8) Uiso d . 1 . . H

loop_
_atom_site_aniso_label
_atom_site_aniso_U_11
_atom_site_aniso_U_22
_atom_site_aniso_U_33
_atom_site_aniso_U_12
_atom_site_aniso_U_13
_atom_site_aniso_U_23
Mn1 0.0118(3) 0.0110(3) 0.0201(3) 0.000 0.0019(2) 0.000
N1 0.0194(11) 0.0112(10) 0.0196(12) 0.0004(9) -0.0004(9) 0.0002(9)
N2 0.0142(11) 0.0100(10) 0.0164(11) -0.0014(8) 0.0010(8) 0.0007(8)
N3 0.0183(11) 0.0131(11) 0.0137(11) -0.0015(9) 0.0020(9) -0.0023(8)
C1 0.0269(16) 0.0200(14) 0.0223(15) 0.0039(12) 0.0015(12) -0.0007(11)
C2 0.0344(17) 0.0226(15) 0.0227(16) 0.0054(13) -0.0023(12) -0.0064(12)
C3 0.0343(17) 0.0181(14) 0.0268(16) -0.0024(13) -0.0099(13) -0.0054(12)
C4 0.0232(15) 0.0180(14) 0.0231(15) -0.0036(11) -0.0036(11) -0.0016(11)
C5 0.0160(13) 0.0111(12) 0.0160(13) 0.0000(10) -0.0023(10) 0.0030(10)
C6 0.0158(12) 0.0102(12) 0.0173(13) -0.0009(10) 0.0004(10) 0.0031(10)
C7 0.0176(14) 0.0254(15) 0.0290(16) -0.0072(12) 0.0029(11) -0.0020(12)
S1 0.0132(3) 0.0194(4) 0.0293(4) -0.0043(3) 0.0043(3) -0.0087(3)
C8 0.0152(12) 0.0134(12) 0.0155(13) -0.0002(10) 0.0015(10) 0.0016(9)
N4 0.0179(12) 0.0203(12) 0.0221(13) -0.0086(10) 0.0046(9) -0.0079(10)
C9 0.0195(13) 0.0140(13) 0.0145(13) -0.0021(10) 0.0019(10) -0.0002(10)
C10 0.0225(15) 0.0205(14) 0.0245(15) -0.0090(11) 0.0041(11) -0.0063(11)
C11 0.0279(16) 0.0223(15) 0.0279(16) -0.0055(13) 0.0072(12) -0.0085(12)
C12 0.0220(15) 0.0272(16) 0.0321(17) 0.0012(12) 0.0096(12) -0.0068(13)
C13 0.0170(14) 0.0265(16) 0.0310(16) -0.0051(12) 0.0019(12) -0.0061(13)
C14 0.0210(14) 0.0187(14) 0.0210(14) -0.0030(11) 0.0007(11) -0.0064(11)

loop_
_atom_type_symbol
_atom_type_description
_atom_type_scat_dispersion_real
_atom_type_scat_dispersion_imag
_atom_type_scat_source
C C 0.0033 0.0016 'International Tables Vol C Tables 4.2.6.8 and 6.1.1.4'
H H 0.0000 0.0000 'International Tables Vol C Tables 4.2.6.8 and 6.1.1.4'
N N 0.0061 0.0033 'International Tables Vol C Tables 4.2.6.8 and 6.1.1.4'
S S 0.1246 0.1234 'International Tables Vol C Tables 4.2.6.8 and 6.1.1.4'
Mn Mn 0.3368 0.7283 'International Tables Vol C Tables 4.2.6.8 and 6.1.1.4'

loop_
_geom_angle_atom_site_label_1
_geom_angle_atom_site_label_2
_geom_angle_atom_site_label_3
_geom_angle_site_symmetry_1
_geom_angle_site_symmetry_3
_geom_angle
_geom_angle_publ_flag
N2 Mn1 N2 2_556 . 170.43(10) ?
N2 Mn1 N1 2_556 . 101.51(8) yes
N2 Mn1 N1 . . 71.70(8) yes
N2 Mn1 N1 2_556 2_556 71.70(8) ?
N2 Mn1 N1 . 2_556 101.51(8) ?
N1 Mn1 N1 . 2_556 93.47(11) ?
N2 Mn1 S1 2_556 . 110.27(6) yes
N2 Mn1 S1 . . 76.09(6) yes
N1 Mn1 S1 . . 147.76(6) ?
N1 Mn1 S1 2_556 . 91.44(6) ?
N2 Mn1 S1 2_556 2_556 76.09(6) ?
N2 Mn1 S1 . 2_556 110.27(6) ?
N1 Mn1 S1 . 2_556 91.44(6) ?
N1 Mn1 S1 2_556 2_556 147.76(6) ?
S1 Mn1 S1 . 2_556 101.11(4) ?
C1 N1 C5 . . 118.8(2) ?
C1 N1 Mn1 . . 124.00(19) ?
C5 N1 Mn1 . . 117.13(17) ?
C6 N2 N3 . . 115.6(2) ?
C6 N2 Mn1 . . 119.44(17) ?
N3 N2 Mn1 . . 124.48(15) ?
C8 N3 N2 . . 112.9(2) ?
N1 C1 C2 . . 122.7(3) ?
N1 C1 H1 . . 118.6 ?
C2 C1 H1 . . 118.6 ?
C3 C2 C1 . . 119.1(3) ?
C3 C2 H2 . . 120.4 ?
C1 C2 H2 . . 120.4 ?
C2 C3 C4 . . 118.9(3) ?
C2 C3 H3 . . 120.5 ?
C4 C3 H3 . . 120.5 ?
C3 C4 C5 . . 119.3(3) ?
C3 C4 H4 . . 120.4 ?
C5 C4 H4 . . 120.4 ?
N1 C5 C4 . . 121.1(2) ?
N1 C5 C6 . . 115.3(2) ?
C4 C5 C6 . . 123.5(2) ?
N2 C6 C5 . . 116.0(2) ?
N2 C6 C7 . . 123.0(2) ?
C5 C6 C7 . . 121.0(2) ?
C6 C7 H7A . . 109.5 ?
C6 C7 H7B . . 109.5 ?
H7A C7 H7B . . 109.5 ?
C6 C7 H7C . . 109.5 ?
H7A C7 H7C . . 109.5 ?
H7B C7 H7C . . 109.5 ?
C8 S1 Mn1 . . 97.50(9) ?
N3 C8 N4 . . 118.0(2) ?
N3 C8 S1 . . 129.0(2) ?
N4 C8 S1 . . 113.07(19) ?
C8 N4 C9 . . 132.2(2) ?
C8 N4 H4A . . 109(2) ?
C9 N4 H4A . . 116(2) ?
C14 C9 C10 . . 118.8(2) ?
C14 C9 N4 . . 125.7(2) ?
C10 C9 N4 . . 115.5(2) ?
C11 C10 C9 . . 121.3(3) ?
C11 C10 H10 . . 119.4 ?
C9 C10 H10 . . 119.4 ?
C12 C11 C10 . . 119.7(3) ?
C12 C11 H11 . . 120.2 ?
C10 C11 H11 . . 120.2 ?
C11 C12 C13 . . 119.7(3) ?
C11 C12 H12 . . 120.2 ?
C13 C12 H12 . . 120.2 ?
C14 C13 C12 . . 120.9(3) ?
C14 C13 H13 . . 119.5 ?
C12 C13 H13 . . 119.5 ?
C13 C14 C9 . . 119.6(3) ?
C13 C14 H14 . . 120.2 ?
C9 C14 H14 . . 120.2 ?

loop_
_geom_bond_atom_site_label_1
_geom_bond_atom_site_label_2
_geom_bond_site_symmetry_2
_geom_bond_distance
_geom_bond_publ_flag
Mn1 N2 . 2.258(2) yes
Mn1 N1 . 2.264(2) yes
Mn1 S1 . 2.5137(8) yes
N1 C1 . 1.332(3) ?
N1 C5 . 1.362(3) ?
N2 C6 . 1.296(3) ?
N2 N3 . 1.383(3) ?
N3 C8 . 1.315(3) ?
C1 C2 . 1.381(4) ?
C1 H1 . 0.9300 ?
C2 C3 . 1.381(4) ?
C2 H2 . 0.9300 ?
C3 C4 . 1.386(4) ?
C3 H3 . 0.9300 ?
C4 C5 . 1.392(4) ?
C4 H4 . 0.9300 ?
C5 C6 . 1.498(3) ?
C6 C7 . 1.503(3) ?
C7 H7A . 0.9600 ?
C7 H7B . 0.9600 ?
C7 H7C . 0.9600 ?
S1 C8 . 1.740(3) ?
C8 N4 . 1.372(3) ?
N4 C9 . 1.406(3) ?
N4 H4A . 0.83(3) ?
C9 C14 . 1.393(4) ?
C9 C10 . 1.403(4) ?
C10 C11 . 1.385(4) ?
C10 H10 . 0.9300 ?
C11 C12 . 1.379(4) ?
C11 H11 . 0.9300 ?
C12 C13 . 1.397(4) ?
C12 H12 . 0.9300 ?
C13 C14 . 1.391(4) ?
C13 H13 . 0.9300 ?
C14 H14 . 0.9300 ?

loop_
_geom_hbond_atom_site_label_D
_geom_hbond_atom_site_label_H
_geom_hbond_atom_site_label_A
_geom_hbond_site_symmetry_A
_geom_hbond_distance_DH
_geom_hbond_distance_HA
_geom_hbond_distance_DA
_geom_hbond_angle_DHA
_geom_hbond_publ_flag
N4 H4A S1 5_556 0.84(3) 2.74(3) 3.494(3) 151(3) yes
C7 H7C N3 7_556 0.96 2.51 3.472(4) 176 yes
C11 H11 N3 6_555 0.93 2.57 3.365(4) 143 yes
C14 H14 N3 1_555 0.93 2.34 2.927(4) 121 yes

loop_
_geom_torsion_atom_site_label_1
_geom_torsion_atom_site_label_2
_geom_torsion_atom_site_label_3
_geom_torsion_atom_site_label_4
_geom_torsion_site_symmetry_1
_geom_torsion
N2 Mn1 N1 C1 2_556 6.2(2)
N2 Mn1 N1 C1 . 179.2(2)
N1 Mn1 N1 C1 2_556 78.2(2)
S1 Mn1 N1 C1 . 176.46(17)
S1 Mn1 N1 C1 2_556 -69.9(2)
N2 Mn1 N1 C5 2_556 -177.44(18)
N2 Mn1 N1 C5 . -4.43(17)
N1 Mn1 N1 C5 2_556 -105.42(19)
S1 Mn1 N1 C5 . -7.2(3)
S1 Mn1 N1 C5 2_556 106.46(18)
N1 Mn1 N2 C6 . 6.34(18)
N1 Mn1 N2 C6 2_556 96.21(19)
S1 Mn1 N2 C6 . -175.17(19)
S1 Mn1 N2 C6 2_556 -78.27(19)
N1 Mn1 N2 N3 . 178.3(2)
N1 Mn1 N2 N3 2_556 -91.82(19)
S1 Mn1 N2 N3 . -3.20(17)
S1 Mn1 N2 N3 2_556 93.70(18)
C6 N2 N3 C8 . 175.0(2)
Mn1 N2 N3 C8 . 2.8(3)
C5 N1 C1 C2 . 2.0(4)
Mn1 N1 C1 C2 . 178.3(2)
N1 C1 C2 C3 . -1.5(4)
C1 C2 C3 C4 . -0.4(4)
C2 C3 C4 C5 . 1.7(4)
C1 N1 C5 C4 . -0.7(4)
Mn1 N1 C5 C4 . -177.20(19)
C1 N1 C5 C6 . 179.1(2)
Mn1 N1 C5 C6 . 2.6(3)
C3 C4 C5 N1 . -1.2(4)
C3 C4 C5 C6 . 179.1(3)
N3 N2 C6 C5 . -179.8(2)
Mn1 N2 C6 C5 . -7.1(3)
N3 N2 C6 C7 . -0.3(4)
Mn1 N2 C6 C7 . 172.36(19)
N1 C5 C6 N2 . 2.9(3)
C4 C5 C6 N2 . -177.3(2)
N1 C5 C6 C7 . -176.6(2)
C4 C5 C6 C7 . 3.2(4)
N2 Mn1 S1 C8 2_556 174.73(10)
N2 Mn1 S1 C8 . 2.22(10)
N1 Mn1 S1 C8 . 4.92(15)
N1 Mn1 S1 C8 2_556 103.73(10)
S1 Mn1 S1 C8 2_556 -106.14(9)
N2 N3 C8 N4 . -179.3(2)
N2 N3 C8 S1 . 0.1(3)
Mn1 S1 C8 N3 . -2.3(3)
Mn1 S1 C8 N4 . 177.22(18)
N3 C8 N4 C9 . 7.2(4)
S1 C8 N4 C9 . -172.3(2)
C8 N4 C9 C14 . -0.3(5)
C8 N4 C9 C10 . 179.3(3)
C14 C9 C10 C11 . 0.4(4)
N4 C9 C10 C11 . -179.2(3)
C9 C10 C11 C12 . 1.0(5)
C10 C11 C12 C13 . -0.9(5)
C11 C12 C13 C14 . -0.5(5)
C12 C13 C14 C9 . 1.9(4)
C10 C9 C14 C13 . -1.8(4)
N4 C9 C14 C13 . 177.7(3)
